data_4501621
loop_
_publ_author_name
'Ji, Bao-Ming'
'Deng, Dong-Sheng'
'Ma, Ning'
'Miao, Shao-Bin'
'Yang, Xiao-Gang'
'Ji, Li-Guo'
'Du, Miao'

_publ_section_title
;
 Multicomponent Hydrogen-Bonding Salts Constructed from
 Tris(2-benzimidazylmethyl)amine and Various Carboxylic Acids: Role of
 Benzimidazolium-Carboxylate Supramolecular Heterosynthons on Network
 Assembly
;
_journal_issue 7
_journal_name_full 'Crystal Growth &amp; Design'
_journal_page_first 3060
_journal_paper_doi 10.1021/cg100177n
_journal_volume 10
_journal_year 2010
_chemical_formula_sum 'C78 H80 N16 O12'
_chemical_formula_weight 1433.58
_chemical_name_systematic
;

 ?

;
_space_group_IT_number 2
_symmetry_cell_setting triclinic
_symmetry_space_group_name_Hall '-P 1'
_symmetry_space_group_name_H-M 'P -1'
_atom_sites_solution_hydrogens geom
_atom_sites_solution_primary direct
_atom_sites_solution_secondary difmap
_audit_creation_method SHELXL-97
_cell_angle_alpha 95.732(4)
_cell_angle_beta 97.208(4)
_cell_angle_gamma 106.332(4)
_cell_formula_units_Z 2
_cell_length_a 11.266(4)
_cell_length_b 13.668(5)
_cell_length_c 25.863(9)
_cell_measurement_reflns_used 7285
_cell_measurement_temperature 296(2)
_cell_measurement_theta_max 23.58
_cell_measurement_theta_min 2.41
_cell_volume 3753(2)
_computing_cell_refinement 'Bruker SMART'
_computing_data_collection 'Bruker SMART'
_computing_data_reduction 'Bruker SAINT'
_computing_molecular_graphics 'Bruker SHELXTL'
_computing_publication_material 'Bruker SHELXTL'
_computing_structure_refinement 'SHELXL-97 (Sheldrick, 1997)'
_computing_structure_solution 'SHELXS-97 (Sheldrick, 1990)'
_diffrn_ambient_temperature 296(2)
_diffrn_measured_fraction_theta_full 0.991
_diffrn_measured_fraction_theta_max 0.991
_diffrn_measurement_device_type 'CCD area detector'
_diffrn_measurement_method 'phi and omega scans'
_diffrn_radiation_monochromator graphite
_diffrn_radiation_source 'fine-focus sealed tube'
_diffrn_radiation_type MoK\a
_diffrn_radiation_wavelength 0.71073
_diffrn_reflns_av_R_equivalents 0.0225
_diffrn_reflns_av_sigmaI/netI 0.0395
_diffrn_reflns_limit_h_max 13
_diffrn_reflns_limit_h_min -13
_diffrn_reflns_limit_k_max 16
_diffrn_reflns_limit_k_min -16
_diffrn_reflns_limit_l_max 31
_diffrn_reflns_limit_l_min -30
_diffrn_reflns_number 28048
_diffrn_reflns_theta_full 25.49
_diffrn_reflns_theta_max 25.49
_diffrn_reflns_theta_min 2.29
_diffrn_standards_decay_% 0
_diffrn_standards_interval_count 0
_diffrn_standards_interval_time 0
_diffrn_standards_number 0
_exptl_absorpt_coefficient_mu 0.088
_exptl_absorpt_correction_T_max 0.9648
_exptl_absorpt_correction_T_min 0.9582
_exptl_absorpt_correction_type multi-scan
_exptl_absorpt_process_details sadabs
_exptl_crystal_colour yellow
_exptl_crystal_density_diffrn 1.269
_exptl_crystal_density_method 'not measured'
_exptl_crystal_description block
_exptl_crystal_F_000 1512
_exptl_crystal_size_max 0.49
_exptl_crystal_size_mid 0.44
_exptl_crystal_size_min 0.41
_refine_diff_density_max 0.418
_refine_diff_density_min -0.349
_refine_diff_density_rms 0.033
_refine_ls_extinction_method none
_refine_ls_goodness_of_fit_ref 1.009
_refine_ls_hydrogen_treatment constr
_refine_ls_matrix_type full
_refine_ls_number_parameters 1025
_refine_ls_number_reflns 13871
_refine_ls_number_restraints 0
_refine_ls_restrained_S_all 1.009
_refine_ls_R_factor_all 0.0862
_refine_ls_R_factor_gt 0.0489
_refine_ls_shift/su_max 0.003
_refine_ls_shift/su_mean 0.000
_refine_ls_structure_factor_coef Fsqd
_refine_ls_weighting_details 'calc w=1/[\s^2^(Fo^2^)+(0.0641P)^2^+0.8530P] where P=(Fo^2^+2Fc^2^)/3'
_refine_ls_weighting_scheme calc
_refine_ls_wR_factor_gt 0.1203
_refine_ls_wR_factor_ref 0.1444
_reflns_number_gt 8739
_reflns_number_total 13871
_reflns_threshold_expression >2sigma(I)
_cod_data_source_file cg100177n_si_003.cif
_cod_data_source_block b
_cod_depositor_comments
;
The following automatic conversions were performed:

'_symmetry_cell_setting' value 'Triclinic' changed to 'triclinic'
according to /home/saulius/struct/CIF-dictionaries/cif_core.dic
dictionary named 'cif_core.dic' version 2.4.2 from 2011-04-26.

Automatic conversion script
Id: cif_fix_values 1715 2011-07-08 13:25:40Z adriana 
;
_cod_original_sg_symbol_H-M P-1
_cod_database_code 4501621

loop_
_symmetry_equiv_pos_as_xyz
'x, y, z'
'-x, -y, -z'

loop_
_atom_site_label
_atom_site_type_symbol
_atom_site_fract_x
_atom_site_fract_y
_atom_site_fract_z
_atom_site_U_iso_or_equiv
_atom_site_adp_type
_atom_site_occupancy
_atom_site_symmetry_multiplicity
_atom_site_calc_flag
_atom_site_refinement_flags
_atom_site_disorder_assembly
_atom_site_disorder_group
C73 C 0.7275(5) 0.5914(4) 0.0822(2) 0.111(3) Uani 0.617(11) 1 d PG A 1
H73 H 0.6492 0.6016 0.0755 0.133 Uiso 0.617(11) 1 calc PR A 1
C74 C 0.6849(8) 0.5058(7) -0.0058(2) 0.180(5) Uani 0.617(11) 1 d PG A 1
H74A H 0.6142 0.5321 -0.0072 0.270 Uiso 0.617(11) 1 calc PR A 1
H74B H 0.6561 0.4319 -0.0108 0.270 Uiso 0.617(11) 1 calc PR A 1
H74C H 0.7316 0.5288 -0.0332 0.270 Uiso 0.617(11) 1 calc PR A 1
C75 C 0.8814(7) 0.5219(5) 0.0500(2) 0.131(4) Uani 0.617(11) 1 d PG A 1
H75A H 0.9264 0.5501 0.0847 0.196 Uiso 0.617(11) 1 calc PR A 1
H75B H 0.9291 0.5531 0.0245 0.196 Uiso 0.617(11) 1 calc PR A 1
H75C H 0.8680 0.4489 0.0445 0.196 Uiso 0.617(11) 1 calc PR A 1
N16 N 0.7632(5) 0.5424(4) 0.04419(17) 0.090(5) Uani 0.617(11) 1 d PG A 1
O11 O 0.7874(7) 0.6243(5) 0.1252(3) 0.149(6) Uani 0.617(11) 1 d PG A 1
C73' C 0.8409(8) 0.5874(7) 0.0959(3) 0.107(5) Uani 0.383(11) 1 d PG A 2
H73' H 0.9190 0.5791 0.1064 0.128 Uiso 0.383(11) 1 calc PR A 2
C74' C 0.8284(17) 0.4894(11) 0.0104(4) 0.228(15) Uani 0.383(11) 1 d PG A 2
H74D H 0.8679 0.5340 -0.0129 0.342 Uiso 0.383(11) 1 calc PR A 2
H74E H 0.7613 0.4335 -0.0096 0.342 Uiso 0.383(11) 1 calc PR A 2
H74F H 0.8889 0.4625 0.0289 0.342 Uiso 0.383(11) 1 calc PR A 2
C75' C 0.6637(10) 0.5562(12) 0.0300(4) 0.209(11) Uani 0.383(11) 1 d PG A 2
H75D H 0.6115 0.5416 0.0566 0.313 Uiso 0.383(11) 1 calc PR A 2
H75E H 0.6258 0.5086 -0.0016 0.313 Uiso 0.383(11) 1 calc PR A 2
H75F H 0.6729 0.6252 0.0227 0.313 Uiso 0.383(11) 1 calc PR A 2
N16' N 0.7796(9) 0.5463(7) 0.0475(3) 0.095(8) Uani 0.383(11) 1 d PG A 2
O11' O 0.7980(12) 0.6349(9) 0.1264(3) 0.184(12) Uani 0.383(11) 1 d PG A 2
C76 C 0.6072(4) 0.4925(3) 0.33672(16) 0.092(2) Uani 0.572(8) 1 d PG B 1
H76 H 0.6328 0.5609 0.3525 0.111 Uiso 0.572(8) 1 calc PR B 1
C77 C 0.5054(9) 0.4535(7) 0.4124(3) 0.162(5) Uani 0.572(8) 1 d PG B 1
H77A H 0.5312 0.4133 0.4375 0.242 Uiso 0.572(8) 1 calc PR B 1
H77B H 0.4162 0.4400 0.4083 0.242 Uiso 0.572(8) 1 calc PR B 1
H77C H 0.5457 0.5253 0.4246 0.242 Uiso 0.572(8) 1 calc PR B 1
C78 C 0.4972(7) 0.3192(5) 0.3405(3) 0.140(4) Uani 0.572(8) 1 d PG B 1
H78A H 0.5080 0.3122 0.3042 0.210 Uiso 0.572(8) 1 calc PR B 1
H78B H 0.4101 0.2915 0.3430 0.210 Uiso 0.572(8) 1 calc PR B 1
H78C H 0.5449 0.2824 0.3597 0.210 Uiso 0.572(8) 1 calc PR B 1
N15 N 0.5402(5) 0.4263(5) 0.36245(18) 0.088(6) Uani 0.572(8) 1 d PG B 1
O10 O 0.6402(5) 0.4759(3) 0.2948(2) 0.099(3) Uani 0.572(8) 1 d PG B 1
C76' C 0.5727(6) 0.4120(5) 0.3135(2) 0.087(3) Uani 0.428(8) 1 d PG B 2
H76' H 0.5552 0.3474 0.2939 0.105 Uiso 0.428(8) 1 calc PR B 2
C77' C 0.4637(10) 0.3274(7) 0.3796(4) 0.155(6) Uani 0.428(8) 1 d PG B 2
H77D H 0.4321 0.2706 0.3515 0.233 Uiso 0.428(8) 1 calc PR B 2
H77E H 0.3950 0.3414 0.3942 0.233 Uiso 0.428(8) 1 calc PR B 2
H77F H 0.5182 0.3103 0.4065 0.233 Uiso 0.428(8) 1 calc PR B 2
C78' C 0.5577(10) 0.5161(6) 0.3910(3) 0.150(6) Uani 0.428(8) 1 d PG B 2
H78D H 0.6031 0.5156 0.4249 0.225 Uiso 0.428(8) 1 calc PR B 2
H78E H 0.4798 0.5292 0.3952 0.225 Uiso 0.428(8) 1 calc PR B 2
H78F H 0.6067 0.5691 0.3740 0.225 Uiso 0.428(8) 1 calc PR B 2
N15' N 0.5329(5) 0.4177(5) 0.3592(2) 0.093(9) Uani 0.428(8) 1 d PG B 2
O10' O 0.6307(8) 0.4863(7) 0.2957(3) 0.159(7) Uani 0.428(8) 1 d PG B 2
O1 O 0.7872(2) 0.61896(16) 0.56380(8) 0.0963(6) Uani 1 1 d . . .
O2 O 0.79071(19) 0.27029(14) 0.38713(7) 0.0813(5) Uani 1 1 d . . .
H2 H 0.8035 0.2393 0.3606 0.122 Uiso 1 1 calc R . .
O3 O 0.9321(2) 0.39958(15) 0.36442(8) 0.0928(6) Uani 1 1 d . . .
O4 O 0.3689(2) 0.16772(16) 0.49646(9) 0.1015(7) Uani 1 1 d . . .
O5 O 0.64124(19) -0.08075(15) 0.35529(7) 0.0826(5) Uani 1 1 d . . .
O6 O 0.4418(2) -0.15492(16) 0.32370(8) 0.0989(7) Uani 1 1 d . . .
O7 O 0.00109(13) 0.30962(11) 0.14026(6) 0.0561(4) Uani 1 1 d . . .
O8 O 0.15905(16) 0.36325(13) 0.09780(8) 0.0751(5) Uani 1 1 d . . .
H8 H 0.2385 0.3865 0.1051 0.113 Uiso 1 1 d R . .
O9 O 0.0788(2) -0.11244(15) 0.04884(10) 0.1116(8) Uani 1 1 d . . .
O12 O 0.41214(17) 0.43679(16) 0.12146(8) 0.1036(8) Uani 1 1 d . . .
H1W H 0.4282 0.4533 0.1540 0.155 Uiso 1 1 d R . .
H2W H 0.4635 0.4102 0.1087 0.155 Uiso 1 1 d R . .
N1 N 0.81969(14) 0.37403(12) 0.21196(6) 0.0420(4) Uani 1 1 d . . .
N2 N 0.57127(16) 0.32902(14) 0.09873(7) 0.0499(4) Uani 1 1 d . . .
N3 N 0.75048(17) 0.29009(13) 0.10454(7) 0.0534(5) Uani 1 1 d . . .
H3D H 0.8241 0.2889 0.1175 0.064 Uiso 1 1 calc R . .
N4 N 0.92803(16) 0.20835(13) 0.22622(7) 0.0514(4) Uani 1 1 d . . .
H4D H 0.9451 0.2323 0.1976 0.062 Uiso 1 1 calc R . .
N5 N 0.83643(17) 0.17979(13) 0.29686(7) 0.0533(5) Uani 1 1 d . . .
N6 N 1.04703(15) 0.50770(12) 0.18512(7) 0.0459(4) Uani 1 1 d . . .
H6D H 1.0336 0.4469 0.1686 0.055 Uiso 1 1 calc R . .
N7 N 1.03650(15) 0.63182(12) 0.24164(7) 0.0477(4) Uani 1 1 d . . .
H7D H 1.0152 0.6641 0.2675 0.057 Uiso 1 1 calc R . .
N8 N 0.68048(15) 0.76822(13) 0.23438(7) 0.0470(4) Uani 1 1 d . . .
N9 N 0.94308(16) 0.72811(13) 0.31802(7) 0.0503(4) Uani 1 1 d . . .
N10 N 0.80018(16) 0.79864(13) 0.34166(7) 0.0501(4) Uani 1 1 d . . .
H10D H 0.7331 0.8172 0.3394 0.060 Uiso 1 1 calc R . .
N11 N 0.62548(17) 0.96126(14) 0.24400(7) 0.0564(5) Uani 1 1 d . . .
H11D H 0.6335 0.9466 0.2756 0.068 Uiso 1 1 calc R . .
N12 N 0.6521(2) 0.96364(15) 0.16024(8) 0.0658(5) Uani 1 1 d . . .
N13 N 0.42283(17) 0.54202(13) 0.21365(7) 0.0545(5) Uani 1 1 d . . .
N14 N 0.43880(17) 0.67637(14) 0.27021(7) 0.0545(5) Uani 1 1 d . . .
H14 H 0.4626 0.7388 0.2859 0.065 Uiso 1 1 calc R . .
C1 C 0.9831(2) 0.14417(16) 0.25164(9) 0.0533(5) Uani 1 1 d . . .
C2 C 1.0774(2) 0.10199(19) 0.24052(11) 0.0688(7) Uani 1 1 d . . .
H2A H 1.1162 0.1144 0.2111 0.083 Uiso 1 1 calc R . .
C3 C 1.1103(3) 0.0409(2) 0.27540(13) 0.0783(8) Uani 1 1 d . . .
H3 H 1.1741 0.0122 0.2698 0.094 Uiso 1 1 calc R . .
C4 C 1.0509(3) 0.02091(19) 0.31865(13) 0.0764(8) Uani 1 1 d . . .
H4 H 1.0749 -0.0219 0.3409 0.092 Uiso 1 1 calc R . .
C5 C 0.9576(2) 0.06274(17) 0.32952(11) 0.0670(7) Uani 1 1 d . . .
H5 H 0.9180 0.0489 0.3586 0.080 Uiso 1 1 calc R . .
C6 C 0.9249(2) 0.12618(16) 0.29542(9) 0.0530(5) Uani 1 1 d . . .
C7 C 0.84197(19) 0.22641(15) 0.25498(9) 0.0464(5) Uani 1 1 d . . .
C8 C 0.75770(19) 0.28752(15) 0.23774(9) 0.0481(5) Uani 1 1 d . . .
H8A H 0.6857 0.2428 0.2136 0.058 Uiso 1 1 calc R . .
H8B H 0.7275 0.3137 0.2681 0.058 Uiso 1 1 calc R . .
C9 C 0.5700(2) 0.26482(17) 0.05332(8) 0.0507(5) Uani 1 1 d . . .
C10 C 0.4785(2) 0.2246(2) 0.00923(10) 0.0684(7) Uani 1 1 d . . .
H10 H 0.4030 0.2403 0.0062 0.082 Uiso 1 1 calc R . .
C11 C 0.5035(3) 0.1602(2) -0.03012(10) 0.0797(8) Uani 1 1 d . . .
H11 H 0.4433 0.1314 -0.0599 0.096 Uiso 1 1 calc R . .
C12 C 0.6161(3) 0.1384(2) -0.02582(11) 0.0794(8) Uani 1 1 d . . .
H12 H 0.6303 0.0958 -0.0532 0.095 Uiso 1 1 calc R . .
C13 C 0.7075(3) 0.17660(19) 0.01689(10) 0.0684(7) Uani 1 1 d . . .
H13 H 0.7829 0.1608 0.0193 0.082 Uiso 1 1 calc R . .
C14 C 0.6825(2) 0.24020(17) 0.05658(9) 0.0529(5) Uani 1 1 d . . .
C15 C 0.68000(19) 0.34137(15) 0.12754(8) 0.0456(5) Uani 1 1 d . . .
C16 C 0.72715(19) 0.40845(16) 0.17948(8) 0.0486(5) Uani 1 1 d . . .
H16A H 0.7650 0.4788 0.1738 0.058 Uiso 1 1 calc R . .
H16B H 0.6573 0.4076 0.1980 0.058 Uiso 1 1 calc R . .
C17 C 1.12745(18) 0.59703(15) 0.17368(8) 0.0461(5) Uani 1 1 d . . .
C18 C 1.2021(2) 0.61489(19) 0.13492(9) 0.0590(6) Uani 1 1 d . . .
H18 H 1.2075 0.5616 0.1109 0.071 Uiso 1 1 calc R . .
C19 C 1.2679(2) 0.7160(2) 0.13398(11) 0.0722(7) Uani 1 1 d . . .
H19 H 1.3182 0.7315 0.1082 0.087 Uiso 1 1 calc R . .
C20 C 1.2617(3) 0.7953(2) 0.17008(12) 0.0782(8) Uani 1 1 d . . .
H20 H 1.3080 0.8625 0.1680 0.094 Uiso 1 1 calc R . .
C21 C 1.1888(2) 0.77751(18) 0.20896(11) 0.0683(7) Uani 1 1 d . . .
H21 H 1.1855 0.8308 0.2335 0.082 Uiso 1 1 calc R . .
C22 C 1.12074(19) 0.67632(16) 0.20975(9) 0.0491(5) Uani 1 1 d . . .
C23 C 0.99417(18) 0.53101(15) 0.22565(8) 0.0422(5) Uani 1 1 d . . .
C24 C 0.90353(19) 0.45783(15) 0.25063(8) 0.0463(5) Uani 1 1 d . . .
H24A H 0.9487 0.4295 0.2767 0.056 Uiso 1 1 calc R . .
H24B H 0.8544 0.4941 0.2686 0.056 Uiso 1 1 calc R . .
C25 C 0.3443(2) 0.50889(18) 0.24990(10) 0.0576(6) Uani 1 1 d . . .
C26 C 0.2667(3) 0.4118(2) 0.25444(13) 0.0801(8) Uani 1 1 d . . .
H26 H 0.2602 0.3537 0.2309 0.096 Uiso 1 1 calc R . .
C27 C 0.2005(3) 0.4071(3) 0.29567(15) 0.0952(11) Uani 1 1 d . . .
H27 H 0.1478 0.3438 0.3002 0.114 Uiso 1 1 calc R . .
C28 C 0.2093(3) 0.4931(3) 0.33073(13) 0.0915(10) Uani 1 1 d . . .
H28 H 0.1618 0.4861 0.3578 0.110 Uiso 1 1 calc R . .
C29 C 0.2865(2) 0.5883(2) 0.32646(10) 0.0748(7) Uani 1 1 d . . .
H29 H 0.2926 0.6462 0.3500 0.090 Uiso 1 1 calc R . .
C30 C 0.3548(2) 0.59435(18) 0.28552(9) 0.0547(6) Uani 1 1 d . . .
C31 C 0.47675(19) 0.64311(16) 0.22741(8) 0.0481(5) Uani 1 1 d . . .
C32 C 0.5668(2) 0.70822(17) 0.19843(8) 0.0530(5) Uani 1 1 d . . .
H32A H 0.5881 0.6649 0.1713 0.064 Uiso 1 1 calc R . .
H32B H 0.5283 0.7544 0.1815 0.064 Uiso 1 1 calc R . .
C33 C 0.8906(2) 0.81828(15) 0.38529(8) 0.0491(5) Uani 1 1 d . . .
C34 C 0.9037(2) 0.87140(18) 0.43528(9) 0.0612(6) Uani 1 1 d . . .
H34 H 0.8443 0.9022 0.4448 0.073 Uiso 1 1 calc R . .
C35 C 1.0084(3) 0.8763(2) 0.46986(10) 0.0737(7) Uani 1 1 d . . .
H35 H 1.0203 0.9111 0.5038 0.088 Uiso 1 1 calc R . .
C36 C 1.0973(3) 0.8307(2) 0.45547(11) 0.0783(8) Uani 1 1 d . . .
H36 H 1.1669 0.8353 0.4801 0.094 Uiso 1 1 calc R . .
C37 C 1.0852(2) 0.77919(19) 0.40614(11) 0.0692(7) Uani 1 1 d . . .
H37 H 1.1456 0.7493 0.3969 0.083 Uiso 1 1 calc R . .
C38 C 0.9802(2) 0.77302(15) 0.37042(9) 0.0505(5) Uani 1 1 d . . .
C39 C 0.83544(19) 0.74515(15) 0.30316(8) 0.0460(5) Uani 1 1 d . . .
C40 C 0.7564(2) 0.70283(17) 0.25090(9) 0.0539(6) Uani 1 1 d . . .
H40A H 0.8098 0.6962 0.2250 0.065 Uiso 1 1 calc R . .
H40B H 0.7017 0.6346 0.2525 0.065 Uiso 1 1 calc R . .
C41 C 0.5743(2) 1.02267(17) 0.17262(10) 0.0633(7) Uani 1 1 d . . .
C42 C 0.5142(3) 1.0774(2) 0.14103(13) 0.0862(9) Uani 1 1 d . . .
H42 H 0.5249 1.0799 0.1061 0.103 Uiso 1 1 calc R . .
C43 C 0.4389(3) 1.1273(2) 0.16333(18) 0.0988(11) Uani 1 1 d . . .
H43 H 0.3976 1.1637 0.1429 0.119 Uiso 1 1 calc R . .
C44 C 0.4230(3) 1.1249(2) 0.21550(18) 0.0977(11) Uani 1 1 d . . .
H44 H 0.3714 1.1598 0.2292 0.117 Uiso 1 1 calc R . .
C45 C 0.4815(2) 1.0723(2) 0.24740(13) 0.0788(8) Uani 1 1 d . . .
H45 H 0.4713 1.0709 0.2825 0.095 Uiso 1 1 calc R . .
C46 C 0.5565(2) 1.02146(17) 0.22487(10) 0.0584(6) Uani 1 1 d . . .
C47 C 0.6788(2) 0.92890(16) 0.20411(9) 0.0538(6) Uani 1 1 d . . .
C48 C 0.7524(2) 0.85516(17) 0.21136(9) 0.0569(6) Uani 1 1 d . . .
H48A H 0.7707 0.8305 0.1777 0.068 Uiso 1 1 calc R . .
H48B H 0.8313 0.8894 0.2344 0.068 Uiso 1 1 calc R . .
C49 C 0.07935(19) 0.29292(17) 0.11136(9) 0.0495(5) Uani 1 1 d . . .
C50 C 0.0727(2) 0.18432(17) 0.09453(8) 0.0519(5) Uani 1 1 d . . .
C51 C 0.1673(2) 0.16231(19) 0.07037(10) 0.0659(7) Uani 1 1 d . . .
H51 H 0.2332 0.2161 0.0642 0.079 Uiso 1 1 calc R . .
C52 C 0.1653(3) 0.0636(2) 0.05563(12) 0.0794(8) Uani 1 1 d . . .
H52 H 0.2294 0.0505 0.0393 0.095 Uiso 1 1 calc R . .
C53 C 0.0705(3) -0.0160(2) 0.06453(11) 0.0718(7) Uani 1 1 d . . .
C54 C -0.0270(3) 0.00204(19) 0.08755(10) 0.0737(7) Uani 1 1 d . . .
H54 H -0.0930 -0.0526 0.0930 0.088 Uiso 1 1 calc R . .
C55 C -0.0249(2) 0.10291(18) 0.10240(9) 0.0623(6) Uani 1 1 d . . .
H55 H -0.0901 0.1158 0.1179 0.075 Uiso 1 1 calc R . .
C56 C -0.0128(4) -0.1984(2) 0.05937(17) 0.1318(14) Uani 1 1 d . . .
H56A H -0.0100 -0.1961 0.0967 0.198 Uiso 1 1 calc R . .
H56B H 0.0030 -0.2603 0.0452 0.198 Uiso 1 1 calc R . .
H56C H -0.0942 -0.1976 0.0434 0.198 Uiso 1 1 calc R . .
C57 C 0.5284(3) -0.09052(19) 0.35503(10) 0.0619(6) Uani 1 1 d . . .
C58 C 0.4916(2) -0.01780(17) 0.39230(9) 0.0537(5) Uani 1 1 d . . .
C59 C 0.3682(3) -0.0202(2) 0.38972(11) 0.0806(8) Uani 1 1 d . . .
H59 H 0.3081 -0.0661 0.3638 0.097 Uiso 1 1 calc R . .
C60 C 0.3319(3) 0.0436(2) 0.42463(13) 0.0924(10) Uani 1 1 d . . .
H60 H 0.2479 0.0406 0.4220 0.111 Uiso 1 1 calc R . .
C61 C 0.4170(2) 0.11051(18) 0.46272(10) 0.0653(7) Uani 1 1 d . . .
C62 C 0.5391(3) 0.1142(2) 0.46700(11) 0.0761(8) Uani 1 1 d . . .
H62 H 0.5978 0.1591 0.4938 0.091 Uiso 1 1 calc R . .
C63 C 0.5765(2) 0.0507(2) 0.43125(10) 0.0719(7) Uani 1 1 d . . .
H63 H 0.6609 0.0549 0.4338 0.086 Uiso 1 1 calc R . .
C64 C 0.4505(4) 0.2391(2) 0.53695(13) 0.1103(12) Uani 1 1 d . . .
H64A H 0.4978 0.2049 0.5582 0.165 Uiso 1 1 calc R . .
H64B H 0.4033 0.2700 0.5583 0.165 Uiso 1 1 calc R . .
H64C H 0.5068 0.2916 0.5222 0.165 Uiso 1 1 calc R . .
C65 C 0.8594(2) 0.3671(2) 0.39332(10) 0.0637(6) Uani 1 1 d . . .
C66 C 0.8403(2) 0.43231(18) 0.43863(9) 0.0583(6) Uani 1 1 d . . .
C67 C 0.8913(3) 0.5360(2) 0.44358(11) 0.0776(8) Uani 1 1 d . . .
H67 H 0.9381 0.5637 0.4185 0.093 Uiso 1 1 calc R . .
C68 C 0.8761(3) 0.6018(2) 0.48449(11) 0.0774(8) Uani 1 1 d . . .
H68 H 0.9111 0.6726 0.4866 0.093 Uiso 1 1 calc R . .
C69 C 0.8092(3) 0.5620(2) 0.52186(10) 0.0697(7) Uani 1 1 d . . .
C70 C 0.7580(3) 0.4571(2) 0.51786(12) 0.0928(10) Uani 1 1 d . . .
H70 H 0.7127 0.4293 0.5434 0.111 Uiso 1 1 calc R . .
C71 C 0.7732(3) 0.3933(2) 0.47657(11) 0.0812(8) Uani 1 1 d . . .
H71 H 0.7376 0.3225 0.4742 0.097 Uiso 1 1 calc R . .
C72 C 0.8501(3) 0.7259(2) 0.57356(13) 0.0991(10) Uani 1 1 d . . .
H72A H 0.9389 0.7369 0.5770 0.149 Uiso 1 1 calc R . .
H72B H 0.8305 0.7553 0.6055 0.149 Uiso 1 1 calc R . .
H72C H 0.8236 0.7582 0.5448 0.149 Uiso 1 1 calc R . .

loop_
_atom_site_aniso_label
_atom_site_aniso_U_11
_atom_site_aniso_U_22
_atom_site_aniso_U_33
_atom_site_aniso_U_23
_atom_site_aniso_U_13
_atom_site_aniso_U_12
C73 0.144(7) 0.131(6) 0.082(5) 0.045(4) 0.059(5) 0.051(5)
C74 0.179(9) 0.240(12) 0.080(5) 0.025(6) 0.014(6) 0.001(8)
C75 0.113(6) 0.106(5) 0.194(10) 0.048(6) 0.053(6) 0.045(5)
N16 0.109(8) 0.093(8) 0.072(8) 0.023(6) 0.033(5) 0.024(5)
O11 0.265(15) 0.097(5) 0.096(10) 0.020(5) 0.048(8) 0.060(7)
C73' 0.094(7) 0.130(9) 0.108(10) 0.051(8) 0.028(6) 0.037(6)
C74' 0.41(4) 0.180(17) 0.147(17) 0.059(14) 0.16(3) 0.12(2)
C75' 0.139(13) 0.27(2) 0.20(2) 0.141(19) -0.048(13) 0.041(13)
N16' 0.098(11) 0.115(17) 0.055(11) 0.022(10) -0.007(8) 0.008(10)
O11' 0.24(2) 0.186(15) 0.082(14) -0.003(9) 0.077(13) -0.025(12)
C76 0.088(4) 0.108(5) 0.093(5) 0.012(4) 0.015(4) 0.049(4)
C77 0.161(8) 0.265(16) 0.100(6) 0.040(7) 0.052(6) 0.113(10)
C78 0.108(6) 0.114(6) 0.208(11) 0.042(7) 0.043(7) 0.035(5)
N15 0.083(10) 0.109(10) 0.088(10) 0.016(9) 0.019(8) 0.050(8)
O10 0.111(6) 0.096(5) 0.105(6) 0.015(4) 0.061(5) 0.033(4)
C76' 0.091(6) 0.090(6) 0.093(6) 0.010(5) 0.031(5) 0.042(5)
C77' 0.111(8) 0.214(14) 0.159(13) 0.088(12) 0.068(8) 0.037(9)
C78' 0.184(13) 0.176(12) 0.107(9) -0.052(8) -0.043(8) 0.133(11)
N15' 0.073(11) 0.16(2) 0.071(11) 0.042(11) 0.033(9) 0.058(12)
O10' 0.135(12) 0.224(15) 0.166(15) 0.108(11) 0.051(11) 0.091(11)
O1 0.1212(17) 0.0800(14) 0.0836(14) -0.0059(11) 0.0366(12) 0.0206(13)
O2 0.0943(13) 0.0624(11) 0.0855(14) 0.0053(9) 0.0416(11) 0.0108(10)
O3 0.0983(14) 0.0842(13) 0.0852(13) 0.0014(11) 0.0474(12) -0.0004(11)
O4 0.1006(15) 0.0947(15) 0.1125(16) -0.0299(13) 0.0304(13) 0.0437(13)
O5 0.0838(13) 0.0935(14) 0.0848(13) -0.0030(10) 0.0250(11) 0.0494(11)
O6 0.1027(15) 0.0848(14) 0.0982(15) -0.0371(12) 0.0152(13) 0.0277(12)
O7 0.0507(9) 0.0496(9) 0.0713(10) -0.0051(7) 0.0221(8) 0.0199(7)
O8 0.0572(10) 0.0587(10) 0.1147(15) 0.0095(10) 0.0385(10) 0.0163(9)
O9 0.140(2) 0.0586(13) 0.145(2) -0.0073(12) 0.0426(16) 0.0426(13)
O12 0.0749(12) 0.1134(16) 0.1119(16) -0.0582(13) -0.0095(11) 0.0471(12)
N1 0.0386(9) 0.0356(9) 0.0527(10) 0.0020(7) 0.0091(8) 0.0133(7)
N2 0.0464(10) 0.0562(11) 0.0499(10) 0.0042(8) 0.0098(8) 0.0201(9)
N3 0.0476(10) 0.0567(11) 0.0586(11) -0.0034(9) 0.0092(9) 0.0237(9)
N4 0.0516(11) 0.0456(10) 0.0617(11) 0.0088(9) 0.0136(9) 0.0195(9)
N5 0.0543(11) 0.0419(10) 0.0630(12) 0.0060(9) 0.0107(9) 0.0131(9)
N6 0.0464(10) 0.0355(9) 0.0565(11) 0.0000(8) 0.0144(8) 0.0126(8)
N7 0.0451(10) 0.0397(10) 0.0564(11) -0.0065(8) 0.0074(8) 0.0145(8)
N8 0.0447(10) 0.0444(10) 0.0498(10) 0.0008(8) 0.0057(8) 0.0128(8)
N9 0.0482(10) 0.0430(10) 0.0600(12) -0.0019(8) 0.0090(9) 0.0172(8)
N10 0.0480(10) 0.0506(10) 0.0547(11) -0.0014(8) 0.0093(9) 0.0219(9)
N11 0.0643(12) 0.0537(11) 0.0554(11) 0.0145(9) 0.0115(10) 0.0210(10)
N12 0.0806(14) 0.0502(11) 0.0561(12) 0.0099(10) 0.0041(11) 0.0048(11)
N13 0.0481(10) 0.0429(10) 0.0680(12) 0.0011(9) -0.0027(9) 0.0138(8)
N14 0.0563(11) 0.0462(10) 0.0563(11) -0.0020(9) 0.0099(9) 0.0106(9)
C1 0.0487(13) 0.0391(11) 0.0697(15) 0.0015(10) 0.0031(11) 0.0143(10)
C2 0.0603(15) 0.0584(15) 0.0944(19) 0.0086(14) 0.0134(14) 0.0285(13)
C3 0.0623(16) 0.0553(15) 0.120(2) 0.0113(16) 0.0034(17) 0.0275(13)
C4 0.0717(17) 0.0496(15) 0.104(2) 0.0181(14) -0.0096(17) 0.0199(13)
C5 0.0719(17) 0.0465(13) 0.0775(17) 0.0124(12) 0.0000(13) 0.0131(12)
C6 0.0520(13) 0.0367(11) 0.0647(15) 0.0028(10) 0.0018(11) 0.0091(10)
C7 0.0430(12) 0.0343(11) 0.0593(13) 0.0008(10) 0.0091(10) 0.0088(9)
C8 0.0409(11) 0.0413(11) 0.0627(14) 0.0058(10) 0.0132(10) 0.0114(9)
C9 0.0536(13) 0.0536(13) 0.0452(12) 0.0042(10) 0.0114(10) 0.0160(11)
C10 0.0628(15) 0.0825(18) 0.0588(15) 0.0069(13) 0.0074(13) 0.0219(14)
C11 0.086(2) 0.088(2) 0.0540(16) -0.0056(14) 0.0018(14) 0.0174(17)
C12 0.098(2) 0.0790(19) 0.0614(17) -0.0090(14) 0.0202(16) 0.0294(17)
C13 0.0759(17) 0.0696(16) 0.0644(16) -0.0026(13) 0.0192(14) 0.0298(14)
C14 0.0559(13) 0.0530(13) 0.0520(13) 0.0036(11) 0.0155(11) 0.0180(11)
C15 0.0446(12) 0.0407(11) 0.0537(13) 0.0055(9) 0.0131(10) 0.0143(9)
C16 0.0474(12) 0.0433(11) 0.0580(13) 0.0013(10) 0.0101(10) 0.0197(10)
C17 0.0384(11) 0.0429(11) 0.0578(13) 0.0076(10) 0.0080(10) 0.0130(9)
C18 0.0502(13) 0.0635(15) 0.0674(15) 0.0136(12) 0.0157(12) 0.0194(12)
C19 0.0582(15) 0.0747(18) 0.0864(19) 0.0290(16) 0.0217(14) 0.0137(14)
C20 0.0663(17) 0.0528(15) 0.107(2) 0.0214(15) 0.0119(16) 0.0011(13)
C21 0.0670(16) 0.0425(13) 0.0880(19) 0.0033(12) 0.0090(15) 0.0079(12)
C22 0.0397(11) 0.0427(12) 0.0623(14) 0.0033(10) 0.0051(10) 0.0108(9)
C23 0.0395(11) 0.0382(11) 0.0489(12) -0.0010(9) 0.0060(9) 0.0147(9)
C24 0.0429(11) 0.0422(11) 0.0524(12) -0.0014(9) 0.0093(10) 0.0128(9)
C25 0.0432(12) 0.0507(13) 0.0720(16) 0.0125(12) -0.0058(12) 0.0081(10)
C26 0.0643(17) 0.0603(16) 0.099(2) 0.0198(15) -0.0155(16) 0.0007(13)
C27 0.0621(18) 0.093(2) 0.110(3) 0.050(2) -0.0128(19) -0.0100(17)
C28 0.0534(16) 0.126(3) 0.086(2) 0.040(2) 0.0071(15) 0.0048(18)
C29 0.0569(15) 0.097(2) 0.0680(17) 0.0194(15) 0.0115(13) 0.0152(15)
C30 0.0439(12) 0.0598(14) 0.0580(14) 0.0132(12) 0.0039(11) 0.0120(11)
C31 0.0463(12) 0.0439(12) 0.0505(13) -0.0009(10) 0.0015(10) 0.0132(10)
C32 0.0544(13) 0.0510(13) 0.0494(13) -0.0035(10) 0.0045(10) 0.0142(11)
C33 0.0554(13) 0.0408(11) 0.0525(13) 0.0041(10) 0.0096(11) 0.0169(10)
C34 0.0741(16) 0.0527(14) 0.0573(15) -0.0012(11) 0.0109(13) 0.0225(12)
C35 0.094(2) 0.0604(16) 0.0600(16) -0.0067(12) 0.0000(15) 0.0231(15)
C36 0.0764(18) 0.0688(17) 0.0789(19) -0.0084(14) -0.0175(15) 0.0241(15)
C37 0.0591(15) 0.0620(15) 0.0841(19) -0.0044(14) -0.0038(14) 0.0260(13)
C38 0.0513(13) 0.0385(11) 0.0601(14) 0.0007(10) 0.0060(11) 0.0144(10)
C39 0.0478(12) 0.0391(11) 0.0524(13) 0.0005(9) 0.0101(10) 0.0161(9)
C40 0.0546(13) 0.0482(12) 0.0596(14) -0.0041(10) 0.0083(11) 0.0208(11)
C41 0.0615(15) 0.0423(13) 0.0701(17) 0.0133(12) -0.0107(13) -0.0029(11)
C42 0.087(2) 0.0579(16) 0.092(2) 0.0222(15) -0.0239(17) -0.0009(16)
C43 0.071(2) 0.0653(19) 0.143(3) 0.039(2) -0.030(2) 0.0056(16)
C44 0.0601(18) 0.0698(19) 0.165(4) 0.037(2) 0.007(2) 0.0200(15)
C45 0.0688(17) 0.0639(16) 0.112(2) 0.0289(16) 0.0223(16) 0.0249(14)
C46 0.0532(14) 0.0426(12) 0.0741(17) 0.0152(11) 0.0030(12) 0.0067(11)
C47 0.0557(13) 0.0439(12) 0.0541(14) 0.0046(10) 0.0066(11) 0.0044(10)
C48 0.0545(13) 0.0538(13) 0.0587(14) 0.0038(11) 0.0145(11) 0.0093(11)
C49 0.0386(11) 0.0504(13) 0.0606(14) 0.0006(10) 0.0116(10) 0.0157(10)
C50 0.0507(13) 0.0540(13) 0.0544(13) -0.0005(10) 0.0129(10) 0.0217(11)
C51 0.0605(15) 0.0628(15) 0.0793(17) -0.0037(13) 0.0241(13) 0.0253(12)
C52 0.0763(18) 0.0684(18) 0.102(2) -0.0070(15) 0.0321(16) 0.0343(15)
C53 0.0873(19) 0.0548(15) 0.0799(18) -0.0040(13) 0.0179(15) 0.0343(15)
C54 0.0849(19) 0.0539(15) 0.0783(18) 0.0036(13) 0.0228(15) 0.0118(14)
C55 0.0666(15) 0.0533(14) 0.0692(16) -0.0039(12) 0.0221(13) 0.0207(12)
C56 0.173(4) 0.0507(19) 0.166(4) 0.008(2) 0.033(3) 0.023(2)
C57 0.0776(18) 0.0588(15) 0.0585(15) 0.0054(12) 0.0253(14) 0.0298(14)
C58 0.0626(14) 0.0501(13) 0.0531(13) 0.0049(10) 0.0176(11) 0.0213(11)
C59 0.0636(17) 0.0835(19) 0.0860(19) -0.0271(15) -0.0006(14) 0.0271(15)
C60 0.0637(17) 0.101(2) 0.109(2) -0.0316(19) 0.0070(17) 0.0368(17)
C61 0.0708(17) 0.0568(15) 0.0747(17) -0.0039(13) 0.0217(14) 0.0294(13)
C62 0.0737(18) 0.0707(17) 0.0745(18) -0.0206(14) 0.0083(14) 0.0187(14)
C63 0.0552(15) 0.0769(17) 0.0807(18) -0.0124(14) 0.0091(13) 0.0238(13)
C64 0.146(3) 0.079(2) 0.100(2) -0.0269(18) 0.042(2) 0.028(2)
C65 0.0594(15) 0.0670(16) 0.0647(16) 0.0128(13) 0.0188(13) 0.0136(13)
C66 0.0568(14) 0.0603(15) 0.0600(15) 0.0140(12) 0.0141(12) 0.0169(12)
C67 0.0878(19) 0.0701(18) 0.0759(18) 0.0164(14) 0.0324(15) 0.0150(15)
C68 0.091(2) 0.0576(16) 0.0828(19) 0.0111(14) 0.0260(16) 0.0148(14)
C69 0.0736(17) 0.0699(17) 0.0646(16) 0.0057(13) 0.0158(14) 0.0192(14)
C70 0.120(3) 0.077(2) 0.078(2) 0.0095(16) 0.0485(19) 0.0106(18)
C71 0.101(2) 0.0635(16) 0.0785(19) 0.0121(14) 0.0352(17) 0.0131(15)
C72 0.118(3) 0.075(2) 0.099(2) -0.0098(17) 0.018(2) 0.0283(19)

loop_
_atom_type_symbol
_atom_type_description
_atom_type_scat_dispersion_real
_atom_type_scat_dispersion_imag
_atom_type_scat_source
C C 0.0033 0.0016 'International Tables Vol C Tables 4.2.6.8 and 6.1.1.4'
H H 0.0000 0.0000 'International Tables Vol C Tables 4.2.6.8 and 6.1.1.4'
N N 0.0061 0.0033 'International Tables Vol C Tables 4.2.6.8 and 6.1.1.4'
O O 0.0106 0.0060 'International Tables Vol C Tables 4.2.6.8 and 6.1.1.4'

loop_
_geom_angle_atom_site_label_1
_geom_angle_atom_site_label_2
_geom_angle_atom_site_label_3
_geom_angle
O11 C73 N16 125.3
O11 C73 H73 117.3
N16 C73 H73 117.3
C73 N16 C75 122.4
C73 N16 C74 121.2
C75 N16 C74 116.4
O11' C73' N16' 122.0
O11' C73' H73' 119.0
N16' C73' H73' 119.0
N16' C74' H74D 109.5
N16' C74' H74E 109.5
H74D C74' H74E 109.5
N16' C74' H74F 109.5
H74D C74' H74F 109.5
H74E C74' H74F 109.5
N16' C75' H75D 109.5
N16' C75' H75E 109.5
H75D C75' H75E 109.5
N16' C75' H75F 109.5
H75D C75' H75F 109.5
H75E C75' H75F 109.5
C73' N16' C75' 121.5
C73' N16' C74' 123.2
C75' N16' C74' 115.4
O10 C76 N15 127.9
O10 C76 H76 116.1
N15 C76 H76 116.1
C76 N15 C78 119.1
C76 N15 C77 123.9
C78 N15 C77 117.0
O10' C76' N15' 123.7
O10' C76' H76' 118.2
N15' C76' H76' 118.2
N15' C77' H77D 109.5
N15' C77' H77E 109.5
H77D C77' H77E 109.5
N15' C77' H77F 109.5
H77D C77' H77F 109.5
H77E C77' H77F 109.5
N15' C78' H78D 109.5
N15' C78' H78E 109.5
H78D C78' H78E 109.5
N15' C78' H78F 109.5
H78D C78' H78F 109.5
H78E C78' H78F 109.5
C76' N15' C78' 120.1
C76' N15' C77' 122.4
C78' N15' C77' 117.4
C69 O1 C72 118.4(2)
C65 O2 H2 109.5
C61 O4 C64 119.0(2)
C49 O8 H8 134.4
C53 O9 C56 118.6(3)
N13 O12 N2 124.95(9)
N13 O12 H1W 21.9
N2 O12 H1W 105.0
N13 O12 H2W 132.2
N2 O12 H2W 12.4
H1W O12 H2W 114.2
C24 N1 C8 110.78(16)
C24 N1 C16 111.83(15)
C8 N1 C16 110.74(15)
C15 N2 C9 104.99(17)
C15 N2 O12 123.91(14)
C9 N2 O12 130.35(14)
C15 N3 C14 107.16(18)
C15 N3 H3D 126.4
C14 N3 H3D 126.4
C7 N4 C1 106.80(18)
C7 N4 H4D 126.6
C1 N4 H4D 126.6
C7 N5 C6 104.94(18)
C23 N6 C17 109.02(16)
C23 N6 H6D 125.5
C17 N6 H6D 125.5
C23 N7 C22 108.65(17)
C23 N7 H7D 125.7
C22 N7 H7D 125.7
C40 N8 C32 111.01(16)
C40 N8 C48 111.68(17)
C32 N8 C48 111.49(17)
C39 N9 C38 105.35(17)
C39 N10 C33 107.58(17)
C39 N10 H10D 126.2
C33 N10 H10D 126.2
C47 N11 C46 107.46(19)
C47 N11 H11D 126.3
C46 N11 H11D 126.3
C47 N12 C41 103.8(2)
C31 N13 C25 107.36(18)
C31 N13 O12 125.74(16)
C25 N13 O12 124.56(15)
C31 N14 C30 108.55(18)
C31 N14 H14 125.7
C30 N14 H14 125.7
N4 C1 C6 105.62(19)
N4 C1 C2 132.1(2)
C6 C1 C2 122.3(2)
C3 C2 C1 116.3(3)
C3 C2 H2A 121.9
C1 C2 H2A 121.9
C2 C3 C4 121.8(3)
C2 C3 H3 119.1
C4 C3 H3 119.1
C5 C4 C3 121.8(2)
C5 C4 H4 119.1
C3 C4 H4 119.1
C4 C5 C6 117.3(3)
C4 C5 H5 121.4
C6 C5 H5 121.4
C5 C6 C1 120.6(2)
C5 C6 N5 130.0(2)
C1 C6 N5 109.46(19)
N5 C7 N4 113.17(18)
N5 C7 C8 124.54(19)
N4 C7 C8 122.16(19)
N1 C8 C7 112.75(16)
N1 C8 H8A 109.0
C7 C8 H8A 109.0
N1 C8 H8B 109.0
C7 C8 H8B 109.0
H8A C8 H8B 107.8
C10 C9 N2 130.8(2)
C10 C9 C14 119.8(2)
N2 C9 C14 109.41(19)
C11 C10 C9 117.7(2)
C11 C10 H10 121.1
C9 C10 H10 121.1
C12 C11 C10 121.0(3)
C12 C11 H11 119.5
C10 C11 H11 119.5
C13 C12 C11 122.6(2)
C13 C12 H12 118.7
C11 C12 H12 118.7
C12 C13 C14 116.6(2)
C12 C13 H13 121.7
C14 C13 H13 121.7
N3 C14 C13 132.4(2)
N3 C14 C9 105.32(18)
C13 C14 C9 122.3(2)
N2 C15 N3 113.12(18)
N2 C15 C16 124.90(18)
N3 C15 C16 121.92(19)
N1 C16 C15 111.63(16)
N1 C16 H16A 109.3
C15 C16 H16A 109.3
N1 C16 H16B 109.3
C15 C16 H16B 109.3
H16A C16 H16B 108.0
C22 C17 N6 106.32(18)
C22 C17 C18 121.7(2)
N6 C17 C18 131.9(2)
C19 C18 C17 116.2(2)
C19 C18 H18 121.9
C17 C18 H18 121.9
C18 C19 C20 122.1(2)
C18 C19 H19 118.9
C20 C19 H19 118.9
C21 C20 C19 121.7(2)
C21 C20 H20 119.2
C19 C20 H20 119.2
C20 C21 C22 116.7(2)
C20 C21 H21 121.7
C22 C21 H21 121.7
C17 C22 C21 121.5(2)
C17 C22 N7 106.49(18)
C21 C22 N7 132.0(2)
N6 C23 N7 109.52(17)
N6 C23 C24 126.30(17)
N7 C23 C24 124.17(18)
N1 C24 C23 111.56(17)
N1 C24 H24A 109.3
C23 C24 H24A 109.3
N1 C24 H24B 109.3
C23 C24 H24B 109.3
H24A C24 H24B 108.0
C30 C25 N13 106.83(19)
C30 C25 C26 121.5(3)
N13 C25 C26 131.6(3)
C27 C26 C25 115.9(3)
C27 C26 H26 122.0
C25 C26 H26 122.0
C26 C27 C28 122.5(3)
C26 C27 H27 118.8
C28 C27 H27 118.8
C29 C28 C27 121.5(3)
C29 C28 H28 119.3
C27 C28 H28 119.3
C28 C29 C30 116.9(3)
C28 C29 H29 121.6
C30 C29 H29 121.6
N14 C30 C29 131.6(2)
N14 C30 C25 106.8(2)
C29 C30 C25 121.6(2)
N14 C31 N13 110.49(19)
N14 C31 C32 125.15(19)
N13 C31 C32 124.36(19)
N8 C32 C31 110.49(17)
N8 C32 H32A 109.6
C31 C32 H32A 109.6
N8 C32 H32B 109.6
C31 C32 H32B 109.6
H32A C32 H32B 108.1
N10 C33 C34 132.4(2)
N10 C33 C38 105.60(18)
C34 C33 C38 122.0(2)
C35 C34 C33 116.7(2)
C35 C34 H34 121.6
C33 C34 H34 121.6
C34 C35 C36 121.6(2)
C34 C35 H35 119.2
C36 C35 H35 119.2
C37 C36 C35 121.9(2)
C37 C36 H36 119.1
C35 C36 H36 119.1
C36 C37 C38 117.7(2)
C36 C37 H37 121.1
C38 C37 H37 121.1
C37 C38 N9 131.1(2)
C37 C38 C33 120.1(2)
N9 C38 C33 108.75(19)
N9 C39 N10 112.71(18)
N9 C39 C40 123.77(18)
N10 C39 C40 123.36(18)
N8 C40 C39 111.96(17)
N8 C40 H40A 109.2
C39 C40 H40A 109.2
N8 C40 H40B 109.2
C39 C40 H40B 109.2
H40A C40 H40B 107.9
C46 C41 N12 110.7(2)
C46 C41 C42 119.2(3)
N12 C41 C42 130.1(3)
C43 C42 C41 117.8(3)
C43 C42 H42 121.1
C41 C42 H42 121.1
C42 C43 C44 121.8(3)
C42 C43 H43 119.1
C44 C43 H43 119.1
C45 C44 C43 121.5(3)
C45 C44 H44 119.2
C43 C44 H44 119.2
C44 C45 C46 116.7(3)
C44 C45 H45 121.6
C46 C45 H45 121.6
N11 C46 C45 132.5(2)
N11 C46 C41 104.5(2)
C45 C46 C41 122.9(2)
N12 C47 N11 113.6(2)
N12 C47 C48 125.8(2)
N11 C47 C48 120.5(2)
N8 C48 C47 109.40(18)
N8 C48 H48A 109.8
C47 C48 H48A 109.8
N8 C48 H48B 109.8
C47 C48 H48B 109.8
H48A C48 H48B 108.2
O8 C49 O7 122.3(2)
O8 C49 C50 119.94(19)
O7 C49 C50 117.74(19)
C55 C50 C51 118.1(2)
C55 C50 C49 122.09(19)
C51 C50 C49 119.8(2)
C52 C51 C50 121.2(2)
C52 C51 H51 119.4
C50 C51 H51 119.4
C53 C52 C51 120.4(2)
C53 C52 H52 119.8
C51 C52 H52 119.8
C52 C53 O9 115.6(2)
C52 C53 C54 120.5(2)
O9 C53 C54 123.9(3)
C53 C54 C55 119.0(2)
C53 C54 H54 120.5
C55 C54 H54 120.5
C50 C55 C54 120.9(2)
C50 C55 H55 119.6
C54 C55 H55 119.6
O9 C56 H56A 109.5
O9 C56 H56B 109.5
H56A C56 H56B 109.5
O9 C56 H56C 109.5
H56A C56 H56C 109.5
H56B C56 H56C 109.5
O5 C57 O6 124.3(2)
O5 C57 C58 118.9(2)
O6 C57 C58 116.8(2)
C63 C58 C59 117.2(2)
C63 C58 C57 122.4(2)
C59 C58 C57 120.4(2)
C60 C59 C58 121.3(2)
C60 C59 H59 119.3
C58 C59 H59 119.3
C61 C60 C59 120.5(3)
C61 C60 H60 119.7
C59 C60 H60 119.7
C60 C61 C62 119.9(2)
C60 C61 O4 115.2(2)
C62 C61 O4 124.8(2)
C61 C62 C63 119.7(2)
C61 C62 H62 120.2
C63 C62 H62 120.2
C58 C63 C62 121.4(2)
C58 C63 H63 119.3
C62 C63 H63 119.3
O4 C64 H64A 109.5
O4 C64 H64B 109.5
H64A C64 H64B 109.5
O4 C64 H64C 109.5
H64A C64 H64C 109.5
H64B C64 H64C 109.5
O3 C65 O2 122.5(2)
O3 C65 C66 122.9(2)
O2 C65 C66 114.7(2)
C67 C66 C71 117.8(2)
C67 C66 C65 119.1(2)
C71 C66 C65 123.2(2)
C66 C67 C68 122.3(2)
C66 C67 H67 118.9
C68 C67 H67 118.9
C69 C68 C67 119.3(3)
C69 C68 H68 120.3
C67 C68 H68 120.3
O1 C69 C68 124.8(3)
O1 C69 C70 116.0(2)
C68 C69 C70 119.2(3)
C71 C70 C69 120.4(3)
C71 C70 H70 119.8
C69 C70 H70 119.8
C70 C71 C66 121.0(3)
C70 C71 H71 119.5
C66 C71 H71 119.5
O1 C72 H72A 109.5
O1 C72 H72B 109.5
H72A C72 H72B 109.5
O1 C72 H72C 109.5
H72A C72 H72C 109.5
H72B C72 H72C 109.5

loop_
_geom_bond_atom_site_label_1
_geom_bond_atom_site_label_2
_geom_bond_distance
C73 O11 1.197(3)
C73 N16 1.303(3)
C73 H73 0.9300
C74 N16 1.428(3)
C74 H74A 0.9600
C74 H74B 0.9600
C74 H74C 0.9600
C75 N16 1.428(3)
C75 H75A 0.9600
C75 H75B 0.9600
C75 H75C 0.9600
C73' O11' 1.2024
C73' N16' 1.3364
C73' H73' 0.9300
C74' N16' 1.4327
C74' H74D 0.9600
C74' H74E 0.9600
C74' H74F 0.9600
C75' N16' 1.3745
C75' H75D 0.9600
C75' H75E 0.9600
C75' H75F 0.9600
C76 O10 1.210(3)
C76 N15 1.302(3)
C76 H76 0.9300
C77 N15 1.439(3)
C77 H77A 0.9600
C77 H77B 0.9600
C77 H77C 0.9600
C78 N15 1.437(3)
C78 H78A 0.9600
C78 H78B 0.9600
C78 H78C 0.9600
C76' O10' 1.2117
C76' N15' 1.3174
C76' H76' 0.9300
C77' N15' 1.4491
C77' H77D 0.9600
C77' H77E 0.9600
C77' H77F 0.9600
C78' N15' 1.4397
C78' H78D 0.9600
C78' H78E 0.9600
C78' H78F 0.9600
O1 C69 1.360(3)
O1 C72 1.415(3)
O2 C65 1.314(3)
O2 H2 0.8200
O3 C65 1.201(3)
O4 C61 1.374(3)
O4 C64 1.394(4)
O5 C57 1.239(3)
O6 C57 1.249(3)
O7 C49 1.278(2)
O8 C49 1.230(3)
O8 H8 0.8500
O9 C53 1.372(3)
O9 C56 1.404(4)
O12 N13 2.629(3)
O12 N2 2.703(2)
O12 H1W 0.8321
O12 H2W 0.8479
N1 C24 1.459(2)
N1 C8 1.463(3)
N1 C16 1.466(3)
N2 C15 1.309(3)
N2 C9 1.390(3)
N3 C15 1.350(2)
N3 C14 1.374(3)
N3 H3D 0.8600
N4 C7 1.354(3)
N4 C1 1.380(3)
N4 H4D 0.8600
N5 C7 1.310(3)
N5 C6 1.395(3)
N6 C23 1.323(2)
N6 C17 1.384(3)
N6 H6D 0.8600
N7 C23 1.328(2)
N7 C22 1.387(3)
N7 H7D 0.8600
N8 C40 1.458(3)
N8 C32 1.462(3)
N8 C48 1.464(3)
N9 C39 1.316(3)
N9 C38 1.391(3)
N10 C39 1.342(2)
N10 C33 1.371(3)
N10 H10D 0.8600
N11 C47 1.354(3)
N11 C46 1.367(3)
N11 H11D 0.8600
N12 C47 1.306(3)
N12 C41 1.392(3)
N13 C31 1.334(3)
N13 C25 1.391(3)
N14 C31 1.320(3)
N14 C30 1.376(3)
N14 H14 0.8600
C1 C6 1.387(3)
C1 C2 1.390(3)
C2 C3 1.374(4)
C2 H2A 0.9300
C3 C4 1.385(4)
C3 H3 0.9300
C4 C5 1.376(4)
C4 H4 0.9300
C5 C6 1.384(3)
C5 H5 0.9300
C7 C8 1.487(3)
C8 H8A 0.9700
C8 H8B 0.9700
C9 C10 1.388(3)
C9 C14 1.394(3)
C10 C11 1.386(4)
C10 H10 0.9300
C11 C12 1.377(4)
C11 H11 0.9300
C12 C13 1.360(4)
C12 H12 0.9300
C13 C14 1.386(3)
C13 H13 0.9300
C15 C16 1.493(3)
C16 H16A 0.9700
C16 H16B 0.9700
C17 C22 1.383(3)
C17 C18 1.384(3)
C18 C19 1.377(3)
C18 H18 0.9300
C19 C20 1.381(4)
C19 H19 0.9300
C20 C21 1.374(4)
C20 H20 0.9300
C21 C22 1.384(3)
C21 H21 0.9300
C23 C24 1.477(3)
C24 H24A 0.9700
C24 H24B 0.9700
C25 C30 1.381(3)
C25 C26 1.394(3)
C26 C27 1.372(4)
C26 H26 0.9300
C27 C28 1.382(5)
C27 H27 0.9300
C28 C29 1.371(4)
C28 H28 0.9300
C29 C30 1.381(3)
C29 H29 0.9300
C31 C32 1.483(3)
C32 H32A 0.9700
C32 H32B 0.9700
C33 C34 1.387(3)
C33 C38 1.397(3)
C34 C35 1.369(3)
C34 H34 0.9300
C35 C36 1.388(4)
C35 H35 0.9300
C36 C37 1.366(4)
C36 H36 0.9300
C37 C38 1.384(3)
C37 H37 0.9300
C39 C40 1.485(3)
C40 H40A 0.9700
C40 H40B 0.9700
C41 C46 1.392(3)
C41 C42 1.397(4)
C42 C43 1.373(5)
C42 H42 0.9300
C43 C44 1.386(5)
C43 H43 0.9300
C44 C45 1.372(4)
C44 H44 0.9300
C45 C46 1.381(4)
C45 H45 0.9300
C47 C48 1.486(3)
C48 H48A 0.9700
C48 H48B 0.9700
C49 C50 1.483(3)
C50 C55 1.379(3)
C50 C51 1.388(3)
C51 C52 1.358(3)
C51 H51 0.9300
C52 C53 1.355(4)
C52 H52 0.9300
C53 C54 1.381(4)
C54 C55 1.387(3)
C54 H54 0.9300
C55 H55 0.9300
C56 H56A 0.9600
C56 H56B 0.9600
C56 H56C 0.9600
C57 C58 1.493(3)
C58 C63 1.368(3)
C58 C59 1.374(3)
C59 C60 1.371(3)
C59 H59 0.9300
C60 C61 1.348(4)
C60 H60 0.9300
C61 C62 1.352(4)
C62 C63 1.388(3)
C62 H62 0.9300
C63 H63 0.9300
C64 H64A 0.9600
C64 H64B 0.9600
C64 H64C 0.9600
C65 C66 1.475(3)
C66 C67 1.358(3)
C66 C71 1.372(3)
C67 C68 1.378(4)
C67 H67 0.9300
C68 C69 1.362(4)
C68 H68 0.9300
C69 C70 1.375(4)
C70 C71 1.369(4)
C70 H70 0.9300
C71 H71 0.9300
C72 H72A 0.9600
C72 H72B 0.9600
C72 H72C 0.9600

loop_
_geom_hbond_atom_site_label_D
_geom_hbond_atom_site_label_H
_geom_hbond_atom_site_label_A
_geom_hbond_distance_DH
_geom_hbond_distance_HA
_geom_hbond_distance_DA
_geom_hbond_angle_DHA
_geom_hbond_site_symmetry_A
O2 H2 N5 0.82 1.89 2.707(3) 174.6 .
O8 H8 O12 0.85 1.86 2.709(3) 179.6 .
O12 H2W N2 0.85 1.88 2.703(2) 162.0 .
N3 H3D O7 0.86 1.94 2.787(2) 169.0 1_655
N4 H4D O7 0.86 1.97 2.823(3) 169.9 1_655
N6 H6D O7 0.86 1.86 2.716(2) 173.2 1_655
N7 H7D N9 0.86 1.89 2.743(2) 171.1 .
N10 H10D O5 0.86 2.00 2.784(2) 151.7 1_565
N11 H11D O5 0.86 2.13 2.984(3) 174.3 1_565
N14 H14 O6 0.86 1.76 2.557(3) 154.0 1_565

loop_
_geom_torsion_atom_site_label_1
_geom_torsion_atom_site_label_2
_geom_torsion_atom_site_label_3
_geom_torsion_atom_site_label_4
_geom_torsion
O11 C73 N16 C75 0.1
O11 C73 N16 C74 179.9
O11' C73' N16' C75' -0.1
O11' C73' N16' C74' -180.0
O10 C76 N15 C78 0.0
O10 C76 N15 C77 -180.0
O10' C76' N15' C78' 0.0
O10' C76' N15' C77' 180.0
N13 O12 N2 C15 -16.8(2)
N13 O12 N2 C9 174.62(17)
N2 O12 N13 C31 97.1(2)
N2 O12 N13 C25 -102.55(19)
C7 N4 C1 C6 0.3(2)
C7 N4 C1 C2 -179.1(2)
N4 C1 C2 C3 179.4(2)
C6 C1 C2 C3 0.1(3)
C1 C2 C3 C4 1.2(4)
C2 C3 C4 C5 -1.2(4)
C3 C4 C5 C6 -0.1(4)
C4 C5 C6 C1 1.3(3)
C4 C5 C6 N5 -178.9(2)
N4 C1 C6 C5 179.14(19)
C2 C1 C6 C5 -1.4(3)
N4 C1 C6 N5 -0.7(2)
C2 C1 C6 N5 178.8(2)
C7 N5 C6 C5 -179.1(2)
C7 N5 C6 C1 0.7(2)
C6 N5 C7 N4 -0.5(2)
C6 N5 C7 C8 175.50(18)
C1 N4 C7 N5 0.1(2)
C1 N4 C7 C8 -176.01(18)
C24 N1 C8 C7 -75.8(2)
C16 N1 C8 C7 159.55(17)
N5 C7 C8 N1 147.21(19)
N4 C7 C8 N1 -37.1(3)
C15 N2 C9 C10 179.1(2)
O12 N2 C9 C10 -10.8(4)
C15 N2 C9 C14 -0.1(2)
O12 N2 C9 C14 170.02(15)
N2 C9 C10 C11 -178.8(2)
C14 C9 C10 C11 0.3(4)
C9 C10 C11 C12 -1.0(4)
C10 C11 C12 C13 1.0(5)
C11 C12 C13 C14 -0.4(4)
C15 N3 C14 C13 -179.6(3)
C15 N3 C14 C9 -0.3(2)
C12 C13 C14 N3 178.9(2)
C12 C13 C14 C9 -0.3(4)
C10 C9 C14 N3 -179.1(2)
N2 C9 C14 N3 0.3(2)
C10 C9 C14 C13 0.3(4)
N2 C9 C14 C13 179.6(2)
C9 N2 C15 N3 0.0(2)
O12 N2 C15 N3 -171.00(14)
C9 N2 C15 C16 177.22(19)
O12 N2 C15 C16 6.2(3)
C14 N3 C15 N2 0.2(2)
C14 N3 C15 C16 -177.14(19)
C24 N1 C16 C15 155.53(17)
C8 N1 C16 C15 -80.4(2)
N2 C15 C16 N1 154.98(19)
N3 C15 C16 N1 -28.0(3)
C23 N6 C17 C22 0.1(2)
C23 N6 C17 C18 -178.4(2)
C22 C17 C18 C19 -0.8(3)
N6 C17 C18 C19 177.6(2)
C17 C18 C19 C20 1.0(4)
C18 C19 C20 C21 -0.2(4)
C19 C20 C21 C22 -0.8(4)
N6 C17 C22 C21 -179.0(2)
C18 C17 C22 C21 -0.2(3)
N6 C17 C22 N7 0.0(2)
C18 C17 C22 N7 178.77(19)
C20 C21 C22 C17 1.0(3)
C20 C21 C22 N7 -177.7(2)
C23 N7 C22 C17 -0.2(2)
C23 N7 C22 C21 178.7(2)
C17 N6 C23 N7 -0.2(2)
C17 N6 C23 C24 -179.30(19)
C22 N7 C23 N6 0.3(2)
C22 N7 C23 C24 179.34(18)
C8 N1 C24 C23 162.74(16)
C16 N1 C24 C23 -73.2(2)
N6 C23 C24 N1 -35.6(3)
N7 C23 C24 N1 145.47(19)
C31 N13 C25 C30 -0.3(2)
O12 N13 C25 C30 -163.70(15)
C31 N13 C25 C26 -179.7(2)
O12 N13 C25 C26 16.9(3)
C30 C25 C26 C27 1.1(4)
N13 C25 C26 C27 -179.6(2)
C25 C26 C27 C28 0.2(4)
C26 C27 C28 C29 -0.7(5)
C27 C28 C29 C30 0.1(4)
C31 N14 C30 C29 -178.2(2)
C31 N14 C30 C25 0.4(2)
C28 C29 C30 N14 179.7(2)
C28 C29 C30 C25 1.2(4)
N13 C25 C30 N14 -0.1(2)
C26 C25 C30 N14 179.4(2)
N13 C25 C30 C29 178.7(2)
C26 C25 C30 C29 -1.8(3)
C30 N14 C31 N13 -0.7(2)
C30 N14 C31 C32 179.4(2)
C25 N13 C31 N14 0.6(2)
O12 N13 C31 N14 163.74(14)
C25 N13 C31 C32 -179.50(19)
O12 N13 C31 C32 -16.3(3)
C40 N8 C32 C31 72.8(2)
C48 N8 C32 C31 -161.97(17)
N14 C31 C32 N8 51.7(3)
N13 C31 C32 N8 -128.3(2)
C39 N10 C33 C34 178.7(2)
C39 N10 C33 C38 -0.3(2)
N10 C33 C34 C35 -179.7(2)
C38 C33 C34 C35 -0.9(3)
C33 C34 C35 C36 0.2(4)
C34 C35 C36 C37 0.4(4)
C35 C36 C37 C38 -0.4(4)
C36 C37 C38 N9 178.9(2)
C36 C37 C38 C33 -0.2(4)
C39 N9 C38 C37 180.0(2)
C39 N9 C38 C33 -0.8(2)
N10 C33 C38 C37 180.0(2)
C34 C33 C38 C37 0.9(3)
N10 C33 C38 N9 0.7(2)
C34 C33 C38 N9 -178.4(2)
C38 N9 C39 N10 0.7(2)
C38 N9 C39 C40 -174.8(2)
C33 N10 C39 N9 -0.2(2)
C33 N10 C39 C40 175.22(19)
C32 N8 C40 C39 -153.46(18)
C48 N8 C40 C39 81.4(2)
N9 C39 C40 N8 -152.2(2)
N10 C39 C40 N8 32.9(3)
C47 N12 C41 C46 0.1(2)
C47 N12 C41 C42 -178.6(2)
C46 C41 C42 C43 -0.5(4)
N12 C41 C42 C43 178.1(2)
C41 C42 C43 C44 0.5(4)
C42 C43 C44 C45 -0.2(5)
C43 C44 C45 C46 -0.3(4)
C47 N11 C46 C45 178.5(2)
C47 N11 C46 C41 -0.6(2)
C44 C45 C46 N11 -178.6(2)
C44 C45 C46 C41 0.4(4)
N12 C41 C46 N11 0.4(2)
C42 C41 C46 N11 179.2(2)
N12 C41 C46 C45 -178.8(2)
C42 C41 C46 C45 0.0(4)
C41 N12 C47 N11 -0.5(2)
C41 N12 C47 C48 175.4(2)
C46 N11 C47 N12 0.8(3)
C46 N11 C47 C48 -175.40(19)
C40 N8 C48 C47 -169.93(17)
C32 N8 C48 C47 65.2(2)
N12 C47 C48 N8 -126.6(2)
N11 C47 C48 N8 49.1(3)
O8 C49 C50 C55 -170.9(2)
O7 C49 C50 C55 9.7(3)
O8 C49 C50 C51 9.6(3)
O7 C49 C50 C51 -169.8(2)
C55 C50 C51 C52 -1.1(4)
C49 C50 C51 C52 178.5(2)
C50 C51 C52 C53 -0.3(4)
C51 C52 C53 O9 -179.0(3)
C51 C52 C53 C54 1.6(5)
C56 O9 C53 C52 176.7(3)
C56 O9 C53 C54 -3.9(5)
C52 C53 C54 C55 -1.3(4)
O9 C53 C54 C55 179.3(3)
C51 C50 C55 C54 1.3(4)
C49 C50 C55 C54 -178.2(2)
C53 C54 C55 C50 -0.1(4)
O5 C57 C58 C63 -8.5(4)
O6 C57 C58 C63 174.7(3)
O5 C57 C58 C59 173.9(3)
O6 C57 C58 C59 -2.9(4)
C63 C58 C59 C60 0.2(4)
C57 C58 C59 C60 177.9(3)
C58 C59 C60 C61 -0.2(5)
C59 C60 C61 C62 -0.7(5)
C59 C60 C61 O4 -177.8(3)
C64 O4 C61 C60 -179.8(3)
C64 O4 C61 C62 3.3(4)
C60 C61 C62 C63 1.6(4)
O4 C61 C62 C63 178.4(3)
C59 C58 C63 C62 0.7(4)
C57 C58 C63 C62 -176.9(2)
C61 C62 C63 C58 -1.6(4)
O3 C65 C66 C67 10.7(4)
O2 C65 C66 C67 -169.6(2)
O3 C65 C66 C71 -169.2(3)
O2 C65 C66 C71 10.5(4)
C71 C66 C67 C68 -1.0(4)
C65 C66 C67 C68 179.1(3)
C66 C67 C68 C69 0.9(5)
C72 O1 C69 C68 -8.2(4)
C72 O1 C69 C70 172.3(3)
C67 C68 C69 O1 -179.6(3)
C67 C68 C69 C70 -0.2(4)
O1 C69 C70 C71 179.0(3)
C68 C69 C70 C71 -0.5(5)
C69 C70 C71 C66 0.5(5)
C67 C66 C71 C70 0.3(4)
C65 C66 C71 C70 -179.8(3)
